data_7248570
loop_
_publ_author_name
'Yin, Pei-Pei'
'Chen, Yu-E'
'Diao, Jia-Wei'
'Cheng, Yi-Yang'
'Yang, Xiao-Gang'
'Liu, Bao-Zhong'
'Ma, Lu-Fang'

_publ_section_title
;
 Facile synthesis of a 2,5-dihydroxyterephthalic acid-based charge
 transfer cocrystal for photoelectric applications
;
_journal_issue 21
_journal_name_full CrystEngComm
_journal_page_first 2746
_journal_page_last 2750
_journal_paper_doi 10.1039/D4CE00338A
_journal_volume 26
_journal_year 2024
_chemical_formula_moiety 'C8 H5 O6, C12 H9 N2'
_chemical_formula_sum 'C20 H14 N2 O6'
_chemical_formula_weight 378.33
_space_group_crystal_system triclinic
_space_group_IT_number 2
_space_group_name_Hall '-P 1'
_space_group_name_H-M_alt 'P -1'
_atom_sites_solution_hydrogens geom
_atom_sites_solution_primary dual
_audit_creation_date 2019-12-07
_audit_creation_method
;
Olex2 1.2
(compiled 2018.05.29 svn.r3508 for OlexSys, GUI svn.r5506)
;
_audit_update_record
;
2024-03-16 deposited with the CCDC.	2024-05-01 downloaded from the CCDC.
;
_cell_angle_alpha 64.656(10)
_cell_angle_beta 78.043(8)
_cell_angle_gamma 66.903(9)
_cell_formula_units_Z 2
_cell_length_a 9.0499(8)
_cell_length_b 9.5985(10)
_cell_length_c 11.2088(11)
_cell_measurement_reflns_used 1822
_cell_measurement_temperature 293(2)
_cell_measurement_theta_max 27.1370
_cell_measurement_theta_min 3.8390
_cell_volume 808.51(16)
_computing_cell_refinement 'CrysAlisPro 1.171.40.53 (Rigaku OD, 2019)'
_computing_data_collection 'CrysAlisPro 1.171.40.53 (Rigaku OD, 2019)'
_computing_data_reduction 'CrysAlisPro 1.171.40.53 (Rigaku OD, 2019)'
_computing_molecular_graphics 'Olex2 (Dolomanov et al., 2009)'
_computing_publication_material 'Olex2 (Dolomanov et al., 2009)'
_computing_structure_refinement 'ShelXL (Sheldrick, 2015)'
_computing_structure_solution 'ShelXT (Sheldrick, 2015)'
_diffrn_ambient_temperature 293(2)
_diffrn_detector 'CCD plate'
_diffrn_detector_area_resol_mean 8.0584
_diffrn_detector_type EosS2
_diffrn_measured_fraction_theta_full 0.997
_diffrn_measured_fraction_theta_max 0.833
_diffrn_measurement_details
;
List of Runs (angles in degrees, time in seconds):

  # Type    Start    End  Width  t~exp~   \w     \q     \k     \f   Frames
#--------------------------------------------------------------------------
  1  \w     -7.00  22.00   1.00    8.00    --  -13.49 -99.00  30.00   29
  2  \w     -1.00  69.00   1.00    8.00    --   14.89  57.00  30.00   70
  3  \w     35.00  70.00   1.00    8.00    --   14.89 178.00 150.00   35
  4  \w     50.00  80.00   1.00    8.00    --   14.89  57.00 -60.00   30
  5  \w     -2.00  81.00   1.00    8.00    --   14.89  57.00 -90.00   83
  6  \w    -46.00  42.00   1.00    8.00    --   14.89 -77.00 150.00   88
;
_diffrn_measurement_device 'four-circle diffractometer'
_diffrn_measurement_device_type 'SuperNova, Single source at offset/far, EosS2'
_diffrn_measurement_method '\w scans'
_diffrn_orient_matrix_type 'CrysAlisPro convention (1999,Acta A55,543-557)'
_diffrn_orient_matrix_UB_11 0.0272763000
_diffrn_orient_matrix_UB_12 -0.0588842000
_diffrn_orient_matrix_UB_13 -0.0292146000
_diffrn_orient_matrix_UB_21 -0.0644479000
_diffrn_orient_matrix_UB_22 0.0473642000
_diffrn_orient_matrix_UB_23 -0.0433365000
_diffrn_orient_matrix_UB_31 0.0487731000
_diffrn_orient_matrix_UB_32 0.0432298000
_diffrn_orient_matrix_UB_33 -0.0467140000
_diffrn_radiation_monochromator mirror
_diffrn_radiation_probe x-ray
_diffrn_radiation_type MoK\a
_diffrn_radiation_wavelength 0.71073
_diffrn_reflns_av_R_equivalents 0.0244
_diffrn_reflns_av_unetI/netI 0.0544
_diffrn_reflns_Laue_measured_fraction_full 0.997
_diffrn_reflns_Laue_measured_fraction_max 0.833
_diffrn_reflns_limit_h_max 7
_diffrn_reflns_limit_h_min -11
_diffrn_reflns_limit_k_max 12
_diffrn_reflns_limit_k_min -11
_diffrn_reflns_limit_l_max 13
_diffrn_reflns_limit_l_min -14
_diffrn_reflns_number 5919
_diffrn_reflns_point_group_measured_fraction_full 0.997
_diffrn_reflns_point_group_measured_fraction_max 0.833
_diffrn_reflns_theta_full 25.242
_diffrn_reflns_theta_max 28.282
_diffrn_reflns_theta_min 3.244
_diffrn_source 'micro-focus sealed X-ray tube'
_diffrn_source_type 'SuperNova (Mo) X-ray Source'
_exptl_absorpt_coefficient_mu 0.117
_exptl_absorpt_correction_T_max 1.00000
_exptl_absorpt_correction_T_min 0.93505
_exptl_absorpt_correction_type multi-scan
_exptl_absorpt_process_details
;
CrysAlisPro 1.171.40.53 (Rigaku Oxford Diffraction, 2019)
Empirical absorption correction using spherical harmonics,
 implemented in SCALE3 ABSPACK scaling algorithm.
;
_exptl_crystal_colour orange
_exptl_crystal_colour_primary orange
_exptl_crystal_density_diffrn 1.554
_exptl_crystal_description block
_exptl_crystal_F_000 392
_exptl_crystal_size_max 0.29
_exptl_crystal_size_mid 0.28
_exptl_crystal_size_min 0.15
_refine_diff_density_max 0.206
_refine_diff_density_min -0.276
_refine_diff_density_rms 0.053
_refine_ls_extinction_method none
_refine_ls_goodness_of_fit_ref 1.058
_refine_ls_hydrogen_treatment constr
_refine_ls_matrix_type full
_refine_ls_number_parameters 256
_refine_ls_number_reflns 3337
_refine_ls_number_restraints 0
_refine_ls_restrained_S_all 1.058
_refine_ls_R_factor_all 0.0869
_refine_ls_R_factor_gt 0.0594
_refine_ls_shift/su_max 0.000
_refine_ls_shift/su_mean 0.000
_refine_ls_structure_factor_coef Fsqd
_refine_ls_weighting_details 'w=1/[\s^2^(Fo^2^)+(0.0509P)^2^+0.3188P] where P=(Fo^2^+2Fc^2^)/3'
_refine_ls_weighting_scheme calc
_refine_ls_wR_factor_gt 0.1331
_refine_ls_wR_factor_ref 0.1503
_reflns_Friedel_coverage 0.000
_reflns_number_gt 2218
_reflns_number_total 3337
_reflns_threshold_expression 'I > 2\s(I)'
_cod_data_source_file d4ce00338a2.cif
_cod_data_source_block ljy-122
_cod_depositor_comments 'Adding full bibliography for 7248570.cif.'
_cod_database_code 7248570
_shelx_shelxl_version_number 2014/7
_chemical_oxdiff_formula C1H1O1
_shelx_space_group_comment
;
The symmetry employed for this shelxl refinement is uniquely defined
by the following loop, which should always be used as a source of
symmetry information in preference to the above space-group names.
They are only intended as comments.
;
_shelx_estimated_absorpt_t_max 0.983
_shelx_estimated_absorpt_t_min 0.967
_reflns_odcompleteness_completeness 99.73
_reflns_odcompleteness_iscentric 1
_reflns_odcompleteness_theta 25.30
_olex2_refinement_description
;
1. Fixed Uiso
 At 1.2 times of:
  All C(H) groups, All N(H) groups
 At 1.5 times of:
  All O(H) groups
2.a Aromatic/amide H refined with riding coordinates:
 C2(H2A), C5(H5A), N2(H2), C9(H9), C10(H10), C11(H11), C13(H13), C14(H14),
 C16(H16), C17(H17), C18(H18)
2.b Idealised tetrahedral OH refined as rotating group:
 O3(H3), O5(H5), O6(H6)
;
_olex2_submission_special_instructions 'No special instructions were received'
_oxdiff_exptl_absorpt_empirical_details
;
Empirical correction (ABSPACK) includes:
- Absorption correction using spherical harmonics
- Frame scaling
;
_oxdiff_exptl_absorpt_empirical_full_max 1.277
_oxdiff_exptl_absorpt_empirical_full_min 0.782

loop_
_space_group_symop_operation_xyz
'x, y, z'
'-x, -y, -z'

loop_
_atom_site_label
_atom_site_type_symbol
_atom_site_fract_x
_atom_site_fract_y
_atom_site_fract_z
_atom_site_U_iso_or_equiv
_atom_site_adp_type
_atom_site_occupancy
_atom_site_site_symmetry_order
_atom_site_calc_flag
_atom_site_refinement_flags_posn
_atom_site_refinement_flags_adp
_atom_site_refinement_flags_occupancy
_atom_site_disorder_assembly
_atom_site_disorder_group
O1 O 0.5889(2) 0.0741(2) 0.12792(18) 0.0395(5) Uani 1 1 d . . . . .
O2 O 0.3462(2) 0.1716(2) 0.21483(19) 0.0430(5) Uani 1 1 d . . . . .
O3 O 0.5399(2) 0.8142(2) 0.19210(19) 0.0440(5) Uani 1 1 d . . . . .
H3 H 0.5593 0.8994 0.1662 0.066 Uiso 1 1 calc GR . . . .
O4 O 0.7788(2) 0.7307(2) 0.09249(19) 0.0449(5) Uani 1 1 d . . . . .
O5 O 0.8597(2) 0.4662(2) 0.04073(19) 0.0428(5) Uani 1 1 d . . . . .
H5 H 0.8769 0.5405 0.0471 0.064 Uiso 1 1 calc GR . . . .
O6 O 0.2749(2) 0.4193(2) 0.2815(2) 0.0498(6) Uani 1 1 d . . . . .
H6 H 0.2582 0.3454 0.2742 0.075 Uiso 1 1 calc GR . . . .
C1 C 0.5247(3) 0.3162(3) 0.1648(2) 0.0222(5) Uani 1 1 d . . . . .
C2 C 0.6703(3) 0.3342(3) 0.1058(2) 0.0247(5) Uani 1 1 d . . . . .
H2A H 0.7399 0.2600 0.0691 0.030 Uiso 1 1 calc R . . . .
C3 C 0.7152(3) 0.4595(3) 0.0999(2) 0.0246(5) Uani 1 1 d . . . . .
C4 C 0.6092(3) 0.5731(3) 0.1535(2) 0.0254(5) Uani 1 1 d . . . . .
C5 C 0.4637(3) 0.5545(3) 0.2132(2) 0.0275(5) Uani 1 1 d . . . . .
H5A H 0.3939 0.6291 0.2495 0.033 Uiso 1 1 calc R . . . .
C6 C 0.4196(3) 0.4289(3) 0.2204(2) 0.0275(5) Uani 1 1 d . . . . .
C7 C 0.4822(3) 0.1783(3) 0.1690(2) 0.0275(5) Uani 1 1 d . . . . .
C8 C 0.6503(3) 0.7131(3) 0.1437(2) 0.0300(6) Uani 1 1 d . . . . .
N1 N -0.0122(3) 0.2901(3) 0.3398(2) 0.0356(5) Uani 1 1 d . . . . .
N2 N 0.0968(3) 0.0706(2) 0.21739(19) 0.0329(5) Uani 1 1 d . . . . .
H2 H 0.1471 0.1348 0.2074 0.040 Uiso 1 1 calc R . . . .
C9 C -0.0721(4) 0.3987(3) 0.3960(3) 0.0436(7) Uani 1 1 d . . . . .
H9 H -0.0193 0.4719 0.3781 0.052 Uiso 1 1 calc R . . . .
C10 C -0.2097(4) 0.4101(4) 0.4806(3) 0.0492(8) Uani 1 1 d . . . . .
H10 H -0.2465 0.4884 0.5178 0.059 Uiso 1 1 calc R . . . .
C11 C -0.2888(4) 0.3046(4) 0.5075(3) 0.0463(8) Uani 1 1 d . . . . .
H11 H -0.3806 0.3104 0.5635 0.056 Uiso 1 1 calc R . . . .
C12 C -0.2314(3) 0.1862(3) 0.4505(2) 0.0363(6) Uani 1 1 d . . . . .
C13 C -0.3062(3) 0.0706(3) 0.4743(3) 0.0432(7) Uani 1 1 d . . . . .
H13 H -0.3950 0.0683 0.5332 0.052 Uiso 1 1 calc R . . . .
C14 C -0.2508(3) -0.0354(3) 0.4131(3) 0.0427(7) Uani 1 1 d . . . . .
H14 H -0.3017 -0.1100 0.4305 0.051 Uiso 1 1 calc R . . . .
C15 C -0.1149(3) -0.0350(3) 0.3218(2) 0.0333(6) Uani 1 1 d . . . . .
C16 C -0.0586(3) -0.1352(3) 0.2490(3) 0.0404(7) Uani 1 1 d . . . . .
H16 H -0.1113 -0.2058 0.2589 0.048 Uiso 1 1 calc R . . . .
C17 C 0.0727(4) -0.1304(3) 0.1636(3) 0.0436(7) Uani 1 1 d . . . . .
H17 H 0.1088 -0.1967 0.1152 0.052 Uiso 1 1 calc R . . . .
C18 C 0.1516(3) -0.0263(3) 0.1495(2) 0.0399(7) Uani 1 1 d . . . . .
H18 H 0.2425 -0.0239 0.0930 0.048 Uiso 1 1 calc R . . . .
C19 C -0.0352(3) 0.0722(3) 0.3019(2) 0.0282(6) Uani 1 1 d . . . . .
C20 C -0.0923(3) 0.1872(3) 0.3661(2) 0.0301(6) Uani 1 1 d . . . . .

loop_
_atom_site_aniso_label
_atom_site_aniso_U_11
_atom_site_aniso_U_22
_atom_site_aniso_U_33
_atom_site_aniso_U_23
_atom_site_aniso_U_13
_atom_site_aniso_U_12
O1 0.0403(11) 0.0281(10) 0.0610(12) -0.0268(9) 0.0059(9) -0.0161(9)
O2 0.0381(11) 0.0435(11) 0.0674(13) -0.0342(10) 0.0127(10) -0.0273(10)
O3 0.0487(12) 0.0323(11) 0.0674(13) -0.0328(10) 0.0155(10) -0.0242(10)
O4 0.0427(12) 0.0374(11) 0.0689(13) -0.0287(10) 0.0127(10) -0.0264(10)
O5 0.0358(11) 0.0425(12) 0.0655(12) -0.0335(10) 0.0192(10) -0.0253(9)
O6 0.0423(12) 0.0570(14) 0.0787(14) -0.0500(12) 0.0289(11) -0.0350(11)
C1 0.0255(13) 0.0189(11) 0.0260(11) -0.0095(9) -0.0024(9) -0.0097(10)
C2 0.0276(13) 0.0196(11) 0.0292(12) -0.0138(9) 0.0005(10) -0.0063(10)
C3 0.0247(13) 0.0225(12) 0.0280(12) -0.0111(9) 0.0017(10) -0.0094(10)
C4 0.0303(14) 0.0195(12) 0.0299(12) -0.0109(9) -0.0006(10) -0.0111(10)
C5 0.0327(14) 0.0235(12) 0.0325(12) -0.0174(10) 0.0046(11) -0.0116(11)
C6 0.0286(13) 0.0279(13) 0.0320(12) -0.0149(10) 0.0063(10) -0.0159(11)
C7 0.0337(15) 0.0230(12) 0.0321(12) -0.0132(10) 0.0003(11) -0.0141(11)
C8 0.0356(15) 0.0230(13) 0.0374(13) -0.0130(10) -0.0008(11) -0.0150(11)
N1 0.0363(13) 0.0330(12) 0.0420(12) -0.0175(10) -0.0012(10) -0.0134(10)
N2 0.0330(13) 0.0323(12) 0.0378(11) -0.0134(9) 0.0025(10) -0.0176(10)
C9 0.0449(18) 0.0395(16) 0.0533(17) -0.0238(13) -0.0060(14) -0.0128(14)
C10 0.0464(19) 0.0544(19) 0.0533(18) -0.0361(15) 0.0007(15) -0.0081(16)
C11 0.0368(17) 0.059(2) 0.0406(15) -0.0262(14) 0.0024(13) -0.0087(15)
C12 0.0279(15) 0.0402(15) 0.0329(13) -0.0109(11) -0.0003(11) -0.0080(12)
C13 0.0316(16) 0.0488(18) 0.0380(14) -0.0067(13) 0.0042(12) -0.0167(14)
C14 0.0349(16) 0.0389(16) 0.0516(17) -0.0081(13) -0.0017(13) -0.0205(13)
C15 0.0299(15) 0.0287(14) 0.0383(14) -0.0080(11) -0.0050(11) -0.0109(11)
C16 0.0390(17) 0.0327(15) 0.0533(17) -0.0141(13) -0.0100(13) -0.0149(13)
C17 0.0473(19) 0.0395(16) 0.0516(17) -0.0250(14) -0.0044(14) -0.0133(14)
C18 0.0418(17) 0.0373(15) 0.0401(15) -0.0187(12) 0.0036(13) -0.0118(13)
C19 0.0258(13) 0.0273(13) 0.0287(12) -0.0078(10) -0.0011(10) -0.0099(11)
C20 0.0271(14) 0.0290(13) 0.0316(13) -0.0093(10) -0.0037(11) -0.0085(11)

loop_
_atom_type_symbol
_atom_type_description
_atom_type_scat_dispersion_real
_atom_type_scat_dispersion_imag
_atom_type_scat_source
C C 0.0033 0.0016 'International Tables Vol C Tables 4.2.6.8 and 6.1.1.4'
H H 0.0000 0.0000 'International Tables Vol C Tables 4.2.6.8 and 6.1.1.4'
N N 0.0061 0.0033 'International Tables Vol C Tables 4.2.6.8 and 6.1.1.4'
O O 0.0106 0.0060 'International Tables Vol C Tables 4.2.6.8 and 6.1.1.4'

loop_
_geom_angle_atom_site_label_1
_geom_angle_atom_site_label_2
_geom_angle_atom_site_label_3
_geom_angle
_geom_angle_site_symmetry_1
_geom_angle_site_symmetry_3
_geom_angle_publ_flag
C8 O3 H3 109.5 . . ?
C3 O5 H5 109.5 . . ?
C6 O6 H6 109.5 . . ?
C2 C1 C6 118.9(2) . . ?
C2 C1 C7 119.83(19) . . ?
C6 C1 C7 121.3(2) . . ?
C1 C2 H2A 119.0 . . ?
C3 C2 C1 122.0(2) . . ?
C3 C2 H2A 119.0 . . ?
O5 C3 C2 117.46(19) . . ?
O5 C3 C4 123.5(2) . . ?
C2 C3 C4 119.0(2) . . ?
C3 C4 C8 120.5(2) . . ?
C5 C4 C3 119.0(2) . . ?
C5 C4 C8 120.5(2) . . ?
C4 C5 H5A 119.0 . . ?
C6 C5 C4 122.0(2) . . ?
C6 C5 H5A 119.0 . . ?
O6 C6 C1 122.7(2) . . ?
O6 C6 C5 118.1(2) . . ?
C5 C6 C1 119.1(2) . . ?
O1 C7 C1 117.3(2) . . ?
O2 C7 O1 124.3(2) . . ?
O2 C7 C1 118.4(2) . . ?
O3 C8 C4 115.0(2) . . ?
O4 C8 O3 123.5(2) . . ?
O4 C8 C4 121.5(2) . . ?
C9 N1 C20 116.7(2) . . ?
C18 N2 H2 118.6 . . ?
C18 N2 C19 122.9(2) . . ?
C19 N2 H2 118.6 . . ?
N1 C9 H9 118.0 . . ?
N1 C9 C10 124.0(3) . . ?
C10 C9 H9 118.0 . . ?
C9 C10 H10 120.6 . . ?
C11 C10 C9 118.8(3) . . ?
C11 C10 H10 120.6 . . ?
C10 C11 H11 120.0 . . ?
C10 C11 C12 119.9(3) . . ?
C12 C11 H11 120.0 . . ?
C11 C12 C13 123.5(2) . . ?
C20 C12 C11 116.1(3) . . ?
C20 C12 C13 120.4(2) . . ?
C12 C13 H13 119.4 . . ?
C14 C13 C12 121.2(2) . . ?
C14 C13 H13 119.4 . . ?
C13 C14 H14 119.5 . . ?
C13 C14 C15 120.9(3) . . ?
C15 C14 H14 119.5 . . ?
C16 C15 C14 123.3(3) . . ?
C19 C15 C14 118.7(2) . . ?
C19 C15 C16 118.0(2) . . ?
C15 C16 H16 119.6 . . ?
C17 C16 C15 120.8(3) . . ?
C17 C16 H16 119.6 . . ?
C16 C17 H17 120.2 . . ?
C16 C17 C18 119.6(2) . . ?
C18 C17 H17 120.2 . . ?
N2 C18 C17 119.7(2) . . ?
N2 C18 H18 120.2 . . ?
C17 C18 H18 120.2 . . ?
N2 C19 C15 119.1(2) . . ?
N2 C19 C20 119.5(2) . . ?
C15 C19 C20 121.4(2) . . ?
N1 C20 C12 124.4(2) . . ?
N1 C20 C19 118.3(2) . . ?
C12 C20 C19 117.3(2) . . ?

loop_
_geom_bond_atom_site_label_1
_geom_bond_atom_site_label_2
_geom_bond_distance
_geom_bond_site_symmetry_2
_geom_bond_publ_flag
O1 C7 1.264(3) . ?
O2 C7 1.247(3) . ?
O3 H3 0.8200 . ?
O3 C8 1.304(3) . ?
O4 C8 1.227(3) . ?
O5 H5 0.8200 . ?
O5 C3 1.351(3) . ?
O6 H6 0.8200 . ?
O6 C6 1.364(3) . ?
C1 C2 1.387(3) . ?
C1 C6 1.409(3) . ?
C1 C7 1.497(3) . ?
C2 H2A 0.9300 . ?
C2 C3 1.385(3) . ?
C3 C4 1.404(3) . ?
C4 C5 1.389(3) . ?
C4 C8 1.485(3) . ?
C5 H5A 0.9300 . ?
C5 C6 1.378(3) . ?
N1 C9 1.325(3) . ?
N1 C20 1.345(3) . ?
N2 H2 0.8600 . ?
N2 C18 1.333(3) . ?
N2 C19 1.361(3) . ?
C9 H9 0.9300 . ?
C9 C10 1.398(4) . ?
C10 H10 0.9300 . ?
C10 C11 1.358(4) . ?
C11 H11 0.9300 . ?
C11 C12 1.411(4) . ?
C12 C13 1.421(4) . ?
C12 C20 1.410(3) . ?
C13 H13 0.9300 . ?
C13 C14 1.347(4) . ?
C14 H14 0.9300 . ?
C14 C15 1.427(4) . ?
C15 C16 1.403(4) . ?
C15 C19 1.396(3) . ?
C16 H16 0.9300 . ?
C16 C17 1.365(4) . ?
C17 H17 0.9300 . ?
C17 C18 1.383(4) . ?
C18 H18 0.9300 . ?
C19 C20 1.444(3) . ?
